data_2217789
loop_
_publ_author_name
'H\"okelek, Tuncer'
'\,Caylak, Nagihan'
'Necefo\(glu, Hacali'

_publ_section_title
;Bis(4-fluorobenzoato-\k^2^<i>O</i>,<i>O</i>')bis(nicotinamide-\k<i>N</i>^1^)zinc(II)
 monohydrate
;
_journal_coeditor_code HY2118
_journal_issue 3
_journal_name_full 'Acta Crystallographica Section E'
_journal_page_first m460
_journal_page_last m461
_journal_paper_doi 10.1107/S1600536808003747
_journal_volume 64
_journal_year 2008
_chemical_formula_iupac '[Zn (C7 H4 F O2)2 (C6 H6 N2 O)2], H2 O'
_chemical_formula_moiety 'C26 H20 F2 N4 O6 Zn, H2 O'
_chemical_formula_sum 'C26 H22 F2 N4 O7 Zn'
_chemical_formula_weight 605.87
_chemical_name_systematic
;
Bis(4-fluorobenzoato-\k^2^O,O')bis(nicotinamide-\kN^1^)zinc(II) monohydrate
;
_space_group_IT_number 2
_symmetry_cell_setting triclinic
_symmetry_space_group_name_Hall '-P 1'
_symmetry_space_group_name_H-M 'P -1'
_atom_sites_solution_hydrogens geom
_atom_sites_solution_primary direct
_atom_sites_solution_secondary difmap
_audit_creation_method SHELXL-97
_cell_angle_alpha 113.178(14)
_cell_angle_beta 99.015(17)
_cell_angle_gamma 99.465(16)
_cell_formula_units_Z 2
_cell_length_a 8.2363(2)
_cell_length_b 12.3711(2)
_cell_length_c 14.8971(3)
_cell_measurement_reflns_used 25
_cell_measurement_temperature 294(2)
_cell_measurement_theta_max 15.8
_cell_measurement_theta_min 6.3
_cell_volume 1334.7(2)
_computing_cell_refinement 'CAD-4 EXPRESS (Enraf--Nonius, 1994)'
_computing_data_collection 'CAD-4 EXPRESS (Enraf--Nonius, 1994)'
_computing_data_reduction 'XCAD4 (Harms & Wocadlo, 1995)'
_computing_molecular_graphics 'ORTEP-3 for Windows (Farrugia, 1997)'
_computing_publication_material 'WinGX (Farrugia, 1999)'
_computing_structure_refinement 'SHELXL97 (Sheldrick, 2008)'
_computing_structure_solution 'SHELXS97 (Sheldrick, 2008)'
_diffrn_ambient_temperature 294(2)
_diffrn_measured_fraction_theta_full 0.998
_diffrn_measured_fraction_theta_max 0.998
_diffrn_measurement_device_type 'Enraf--Nonius TurboCAD-4'
_diffrn_measurement_method \w
_diffrn_radiation_monochromator graphite
_diffrn_radiation_source 'fine-focus sealed tube'
_diffrn_radiation_type MoK\a
_diffrn_radiation_wavelength 0.71073
_diffrn_reflns_av_R_equivalents 0.0577
_diffrn_reflns_av_sigmaI/netI 0.0340
_diffrn_reflns_limit_h_max 10
_diffrn_reflns_limit_h_min 0
_diffrn_reflns_limit_k_max 15
_diffrn_reflns_limit_k_min -15
_diffrn_reflns_limit_l_max 18
_diffrn_reflns_limit_l_min -18
_diffrn_reflns_number 5794
_diffrn_reflns_theta_full 26.29
_diffrn_reflns_theta_max 26.29
_diffrn_reflns_theta_min 2.59
_diffrn_standards_decay_% 1
_diffrn_standards_interval_time 120
_diffrn_standards_number 3
_exptl_absorpt_coefficient_mu 0.986
_exptl_absorpt_correction_T_max 0.816
_exptl_absorpt_correction_T_min 0.735
_exptl_absorpt_correction_type psi-scan
_exptl_absorpt_process_details '(North <i>et al.</i>,  1968)'
_exptl_crystal_colour colorless
_exptl_crystal_density_diffrn 1.508
_exptl_crystal_density_method 'not measured'
_exptl_crystal_description block
_exptl_crystal_F_000 620
_exptl_crystal_size_max 0.30
_exptl_crystal_size_mid 0.25
_exptl_crystal_size_min 0.20
_refine_diff_density_max 0.701
_refine_diff_density_min -0.898
_refine_ls_extinction_coef 0.052(4)
_refine_ls_extinction_expression Fc^*^=kFc[1+0.001xFc^2^\l^3^/sin(2\q)]^-1/4^
_refine_ls_extinction_method 'SHELXL97 (Sheldrick, 2008)'
_refine_ls_goodness_of_fit_ref 1.136
_refine_ls_hydrogen_treatment mixed
_refine_ls_matrix_type full
_refine_ls_number_parameters 368
_refine_ls_number_reflns 5401
_refine_ls_number_restraints 4
_refine_ls_restrained_S_all 1.158
_refine_ls_R_factor_all 0.0730
_refine_ls_R_factor_gt 0.0579
_refine_ls_shift/su_max 0.000
_refine_ls_shift/su_mean 0.000
_refine_ls_structure_factor_coef Fsqd
_refine_ls_weighting_details 'calc w=1/[\s^2^(Fo^2^)+(0.1013P)^2^+0.1012P] where P=(Fo^2^+2Fc^2^)/3'
_refine_ls_weighting_scheme calc
_refine_ls_wR_factor_gt 0.1436
_refine_ls_wR_factor_ref 0.1523
_reflns_number_gt 4454
_reflns_number_total 5401
_reflns_threshold_expression I>2\s(I)
_cod_data_source_file hy2118.cif
_cod_data_source_block I
_cod_database_code 2217789
_cod_database_fobs_code 2217789

loop_
_symmetry_equiv_pos_as_xyz
'x, y, z'
'-x, -y, -z'

loop_
_atom_site_type_symbol
_atom_site_label
_atom_site_fract_x
_atom_site_fract_y
_atom_site_fract_z
_atom_site_U_iso_or_equiv
_atom_site_adp_type
_atom_site_calc_flag
_atom_site_refinement_flags
_atom_site_occupancy
Zn Zn 0.39886(4) 0.27400(3) 0.12795(2) 0.04482(17) Uani d . 1
F F1 0.3683(5) -0.0772(3) -0.46673(18) 0.1135(10) Uani d . 1
F F2 1.3183(4) 0.6557(3) 0.5118(2) 0.1174(11) Uani d . 1
O O1 0.3504(3) 0.14478(19) -0.01064(16) 0.0548(5) Uani d . 1
O O2 0.4950(3) 0.30575(19) -0.01740(17) 0.0551(5) Uani d . 1
O O3 0.5801(3) 0.4167(3) 0.2340(2) 0.0702(7) Uani d . 1
O O4 0.6874(4) 0.2602(2) 0.1867(2) 0.0769(8) Uani d . 1
O O5 0.1224(4) 0.1149(2) 0.48350(18) 0.0745(8) Uani d . 1
O O6 -0.0625(3) 0.71261(19) 0.16243(18) 0.0596(6) Uani d . 1
O O7 0.2133(11) -0.0996(5) -0.0339(6) 0.230(4) Uani d D 1
H H71 0.295(9) -0.022(4) -0.005(7) 0.237 Uiso d D 1
H H72 0.260(10) -0.154(6) -0.078(6) 0.237 Uiso d D 1
N N1 0.3033(3) 0.1816(2) 0.20611(18) 0.0459(6) Uani d . 1
N N2 0.0163(4) -0.0739(3) 0.3616(2) 0.0637(8) Uani d . 1
H H2A -0.0266 -0.0998 0.4007 0.076 Uiso calc R 1
H H2B 0.0043 -0.1228 0.2996 0.076 Uiso calc R 1
N N3 0.2216(3) 0.3771(2) 0.12605(18) 0.0447(5) Uani d . 1
N N4 -0.2859(4) 0.5519(3) 0.0811(2) 0.0590(7) Uani d . 1
H H4A -0.3543 0.5964 0.0773 0.071 Uiso calc R 1
H H4B -0.3235 0.4743 0.0560 0.071 Uiso calc R 1
C C1 0.4207(4) 0.1958(3) -0.0584(2) 0.0456(6) Uani d . 1
C C2 0.4091(4) 0.1219(3) -0.1675(2) 0.0468(7) Uani d . 1
C C3 0.4631(5) 0.1776(3) -0.2257(3) 0.0686(10) Uani d . 1
H H3 0.5087 0.2611 -0.1964 0.082 Uiso calc R 1
C C4 0.4501(6) 0.1109(4) -0.3262(3) 0.0845(13) Uani d . 1
H H4 0.4858 0.1482 -0.3655 0.101 Uiso calc R 1
C C5 0.3844(6) -0.0099(4) -0.3665(3) 0.0733(10) Uani d . 1
C C6 0.3290(6) -0.0687(3) -0.3127(3) 0.0720(10) Uani d . 1
H H6 0.2827 -0.1522 -0.3432 0.086 Uiso calc R 1
C C7 0.3433(5) -0.0015(3) -0.2115(3) 0.0616(9) Uani d . 1
H H7 0.3081 -0.0400 -0.1729 0.074 Uiso calc R 1
C C8 0.7031(4) 0.3684(3) 0.2396(2) 0.0561(8) Uani d . 1
C C9 0.8671(4) 0.4466(3) 0.3131(2) 0.0471(7) Uani d . 1
C C10 0.8903(5) 0.5711(3) 0.3645(3) 0.0576(8) Uani d . 1
H H10 0.8025 0.6065 0.3537 0.069 Uiso calc R 1
C C11 1.0424(5) 0.6425(4) 0.4315(3) 0.0723(11) Uani d . 1
H H11 1.0592 0.7261 0.4657 0.087 Uiso calc R 1
C C12 1.1677(5) 0.5872(4) 0.4462(3) 0.0720(10) Uani d . 1
C C13 1.1497(5) 0.4663(4) 0.3980(3) 0.0731(11) Uani d . 1
H H13 1.2379 0.4319 0.4103 0.088 Uiso calc R 1
C C14 0.9975(5) 0.3947(3) 0.3299(3) 0.0601(8) Uani d . 1
H H14 0.9831 0.3114 0.2954 0.072 Uiso calc R 1
C C15 0.3619(4) 0.2332(3) 0.3051(2) 0.0552(8) Uani d . 1
H H15 0.4493 0.3037 0.3344 0.066 Uiso calc R 1
C C16 0.2988(4) 0.1868(3) 0.3668(2) 0.0563(8) Uani d . 1
H H16 0.3419 0.2268 0.4362 0.068 Uiso calc R 1
C C17 0.1730(4) 0.0820(3) 0.3253(2) 0.0468(7) Uani d . 1
C C18 0.1122(5) 0.0265(3) 0.2222(3) 0.0710(11) Uani d . 1
H H18 0.0274 -0.0455 0.1911 0.085 Uiso calc R 1
C C19 0.1796(5) 0.0799(4) 0.1658(3) 0.0714(11) Uani d . 1
H H19 0.1364 0.0430 0.0963 0.086 Uiso calc R 1
C C20 0.0998(5) 0.0398(3) 0.3964(2) 0.0536(8) Uani d . 1
C C21 0.0622(4) 0.3283(3) 0.0705(2) 0.0474(7) Uani d . 1
H H21 0.0288 0.2448 0.0311 0.057 Uiso calc R 1
C C22 -0.0549(4) 0.3948(3) 0.0684(2) 0.0460(6) Uani d . 1
H H22 -0.1649 0.3563 0.0288 0.055 Uiso calc R 1
C C23 -0.0092(4) 0.5193(2) 0.1254(2) 0.0415(6) Uani d . 1
C C24 0.1563(4) 0.5696(3) 0.1836(2) 0.0535(7) Uani d . 1
H H24 0.1932 0.6528 0.2237 0.064 Uiso calc R 1
C C25 0.2657(4) 0.4967(3) 0.1819(3) 0.0539(7) Uani d . 1
H H25 0.3760 0.5326 0.2217 0.065 Uiso calc R 1
C C26 -0.1227(4) 0.6028(3) 0.1256(2) 0.0451(6) Uani d . 1

loop_
_atom_site_aniso_label
_atom_site_aniso_U_11
_atom_site_aniso_U_22
_atom_site_aniso_U_33
_atom_site_aniso_U_12
_atom_site_aniso_U_13
_atom_site_aniso_U_23
Zn 0.0522(2) 0.0428(2) 0.0383(2) 0.00425(15) 0.01085(15) 0.01931(16)
F1 0.165(3) 0.109(2) 0.0478(13) 0.020(2) 0.0416(16) 0.0141(14)
F2 0.0804(17) 0.103(2) 0.097(2) -0.0022(15) -0.0312(15) 0.0000(17)
O1 0.0764(15) 0.0430(11) 0.0404(11) 0.0061(10) 0.0155(10) 0.0162(9)
O2 0.0579(13) 0.0396(11) 0.0532(13) 0.0014(9) 0.0015(10) 0.0138(10)
O3 0.0574(14) 0.0737(17) 0.0754(17) 0.0012(12) -0.0024(12) 0.0409(14)
O4 0.0813(18) 0.0568(15) 0.0639(16) -0.0109(13) 0.0102(14) 0.0110(13)
O5 0.118(2) 0.0515(13) 0.0494(14) -0.0009(14) 0.0378(14) 0.0188(11)
O6 0.0685(14) 0.0359(11) 0.0611(14) 0.0063(10) 0.0086(11) 0.0128(10)
O7 0.314(9) 0.100(4) 0.263(8) 0.007(5) 0.209(7) 0.032(4)
N1 0.0529(14) 0.0467(13) 0.0400(12) 0.0058(11) 0.0124(11) 0.0229(11)
N2 0.094(2) 0.0480(15) 0.0496(16) 0.0031(15) 0.0304(15) 0.0221(13)
N3 0.0516(13) 0.0441(13) 0.0379(12) 0.0068(11) 0.0113(10) 0.0190(10)
N4 0.0539(15) 0.0421(13) 0.078(2) 0.0074(12) 0.0060(14) 0.0285(14)
C1 0.0475(15) 0.0436(15) 0.0431(15) 0.0108(12) 0.0083(12) 0.0172(12)
C2 0.0505(16) 0.0437(15) 0.0422(15) 0.0080(12) 0.0104(12) 0.0164(12)
C3 0.087(3) 0.055(2) 0.059(2) -0.0021(18) 0.0273(19) 0.0243(17)
C4 0.110(3) 0.086(3) 0.063(2) 0.008(3) 0.039(2) 0.037(2)
C5 0.088(3) 0.082(3) 0.0430(18) 0.020(2) 0.0239(18) 0.0166(18)
C6 0.103(3) 0.0466(18) 0.0481(19) 0.0094(19) 0.0173(19) 0.0058(15)
C7 0.086(2) 0.0482(17) 0.0474(18) 0.0106(17) 0.0178(17) 0.0196(14)
C8 0.0600(19) 0.065(2) 0.0458(17) -0.0015(16) 0.0115(14) 0.0338(16)
C9 0.0522(16) 0.0520(16) 0.0373(14) 0.0053(13) 0.0119(12) 0.0219(13)
C10 0.0627(19) 0.0558(18) 0.0514(18) 0.0169(15) 0.0130(15) 0.0196(15)
C11 0.082(3) 0.051(2) 0.056(2) 0.0103(18) 0.0054(19) 0.0022(16)
C12 0.059(2) 0.074(2) 0.051(2) 0.0022(18) -0.0064(16) 0.0081(18)
C13 0.062(2) 0.077(3) 0.071(2) 0.0246(19) 0.0039(19) 0.024(2)
C14 0.069(2) 0.0504(18) 0.0531(19) 0.0128(16) 0.0121(16) 0.0161(15)
C15 0.0567(18) 0.0554(18) 0.0450(16) -0.0059(15) 0.0072(14) 0.0228(14)
C16 0.0651(19) 0.0599(19) 0.0378(15) -0.0006(15) 0.0093(14) 0.0225(14)
C17 0.0584(17) 0.0448(15) 0.0439(15) 0.0130(13) 0.0184(13) 0.0235(13)
C18 0.092(3) 0.058(2) 0.0443(18) -0.0178(19) 0.0138(18) 0.0188(16)
C19 0.088(3) 0.072(2) 0.0381(16) -0.016(2) 0.0103(17) 0.0226(16)
C20 0.072(2) 0.0472(16) 0.0471(17) 0.0085(15) 0.0245(15) 0.0242(14)
C21 0.0565(17) 0.0362(14) 0.0408(14) 0.0014(12) 0.0078(13) 0.0133(12)
C22 0.0476(15) 0.0407(14) 0.0402(14) -0.0001(12) 0.0045(12) 0.0145(12)
C23 0.0504(15) 0.0396(14) 0.0349(13) 0.0036(12) 0.0121(11) 0.0188(11)
C24 0.0565(18) 0.0373(14) 0.0522(17) -0.0011(13) 0.0031(14) 0.0134(13)
C25 0.0503(17) 0.0437(16) 0.0545(18) 0.0015(13) 0.0016(14) 0.0159(14)
C26 0.0553(17) 0.0424(15) 0.0373(14) 0.0059(13) 0.0117(12) 0.0191(12)

loop_
_atom_type_symbol
_atom_type_description
_atom_type_scat_dispersion_real
_atom_type_scat_dispersion_imag
_atom_type_scat_source
C C 0.0030 0.0020 'International Tables Vol C Tables 4.2.6.8 and 6.1.1.4'
H H 0.0000 0.0000 'International Tables Vol C Tables 4.2.6.8 and 6.1.1.4'
F F 0.0170 0.0100 'International Tables Vol C Tables 4.2.6.8 and 6.1.1.4'
N N 0.0060 0.0030 'International Tables Vol C Tables 4.2.6.8 and 6.1.1.4'
O O 0.0110 0.0060 'International Tables Vol C Tables 4.2.6.8 and 6.1.1.4'
Zn Zn 0.2840 1.4300 'International Tables Vol C Tables 4.2.6.8 and 6.1.1.4'
Cl Cl 0.1480 0.1590 'International Tables Vol C Tables 4.2.6.8 and 6.1.1.4'

loop_
_geom_angle_atom_site_label_1
_geom_angle_atom_site_label_2
_geom_angle_atom_site_label_3
_geom_angle
_geom_angle_publ_flag
O1 Zn O2 55.96(12) yes
O1 Zn O3 142.65(12) yes
O1 Zn O4 97.49(10) yes
O1 Zn N1 102.97(9) yes
O1 Zn N3 106.17(10) yes
O2 Zn O3 93.35(10) yes
O2 Zn O4 88.13(10) yes
O2 Zn N1 158.51(9) yes
O2 Zn N3 90.70(9) yes
O3 Zn O4 57.04(10) yes
O3 Zn N1 104.14(10) yes
O3 Zn N3 93.66(11) yes
O4 Zn N1 90.96(10) yes
O4 Zn N3 150.53(10) yes
N1 Zn N3 100.39(10) yes
C1 O1 Zn 104.58(18) ?
C8 O3 Zn 101.0(2) ?
C8 O4 Zn 81.0(2) ?
H72 O7 H71 107(4) ?
C15 N1 C19 117.5(3) ?
C15 N1 Zn 116.9(2) ?
C19 N1 Zn 125.4(2) ?
C20 N2 H2A 120.0 ?
C20 N2 H2B 120.0 ?
H2A N2 H2B 120.0 ?
C21 N3 Zn 122.8(2) ?
C25 N3 C21 117.0(3) ?
C25 N3 Zn 120.2(2) ?
C26 N4 H4A 120.0 ?
C26 N4 H4B 120.0 ?
H4A N4 H4B 120.0 ?
O1 C1 C2 118.5(3) ?
O2 C1 O1 121.6(3) ?
O2 C1 C2 119.8(3) ?
C3 C2 C1 120.2(3) ?
C7 C2 C3 119.1(3) ?
C7 C2 C1 120.7(3) ?
C2 C3 H3 119.7 ?
C4 C3 C2 120.7(3) ?
C4 C3 H3 119.7 ?
C3 C4 H4 120.8 ?
C5 C4 C3 118.4(4) ?
C5 C4 H4 120.8 ?
C4 C5 C6 123.2(3) ?
C4 C5 F1 119.1(4) ?
C6 C5 F1 117.8(4) ?
C5 C6 C7 118.3(3) ?
C5 C6 H6 120.9 ?
C7 C6 H6 120.9 ?
C2 C7 C6 120.4(3) ?
C2 C7 H7 119.8 ?
C6 C7 H7 119.8 ?
O3 C8 Zn 50.10(17) ?
O3 C8 C9 118.0(3) ?
O4 C8 O3 120.9(3) ?
O4 C8 C9 121.1(3) ?
O4 C8 Zn 70.8(2) ?
C9 C8 Zn 168.1(3) ?
C10 C9 C8 120.9(3) ?
C14 C9 C10 119.4(3) ?
C14 C9 C8 119.7(3) ?
C9 C10 H10 119.8 ?
C11 C10 C9 120.4(3) ?
C11 C10 H10 119.8 ?
C10 C11 H11 120.9 ?
C12 C11 C10 118.2(3) ?
C12 C11 H11 120.9 ?
F2 C12 C11 119.1(4) ?
C13 C12 F2 117.7(4) ?
C13 C12 C11 123.1(3) ?
C12 C13 C14 118.7(4) ?
C12 C13 H13 120.7 ?
C14 C13 H13 120.7 ?
C9 C14 C13 120.1(3) ?
C9 C14 H14 119.9 ?
C13 C14 H14 119.9 ?
N1 C15 C16 122.8(3) ?
N1 C15 H15 118.6 ?
C16 C15 H15 118.6 ?
C15 C16 H16 120.2 ?
C17 C16 C15 119.6(3) ?
C17 C16 H16 120.2 ?
C16 C17 C18 118.1(3) ?
C16 C17 C20 117.5(3) ?
C18 C17 C20 124.2(3) ?
C17 C18 C19 118.8(3) ?
C17 C18 H18 120.6 ?
C19 C18 H18 120.6 ?
N1 C19 C18 123.2(3) ?
N1 C19 H19 118.4 ?
C18 C19 H19 118.4 ?
O5 C20 N2 124.0(3) ?
O5 C20 C17 117.5(3) ?
N2 C20 C17 118.5(3) ?
N3 C21 C22 123.4(3) ?
N3 C21 H21 118.3 ?
C22 C21 H21 118.3 ?
C21 C22 C23 119.9(3) ?
C21 C22 H22 120.0 ?
C23 C22 H22 120.0 ?
C22 C23 C24 116.5(3) ?
C22 C23 C26 125.0(3) ?
C24 C23 C26 118.5(3) ?
C23 C24 H24 120.0 ?
C25 C24 C23 120.1(3) ?
C25 C24 H24 120.0 ?
N3 C25 C24 123.2(3) ?
N3 C25 H25 118.4 ?
C24 C25 H25 118.4 ?
O6 C26 N4 122.7(3) ?
O6 C26 C23 120.1(3) ?
N4 C26 C23 117.2(3) ?

loop_
_geom_bond_atom_site_label_1
_geom_bond_atom_site_label_2
_geom_bond_distance
_geom_bond_publ_flag
Zn O1 1.978(2) yes
Zn O2 2.564(3) yes
Zn O3 2.010(3) yes
Zn O4 2.458(3) yes
Zn N1 2.079(2) yes
Zn N3 2.095(3) yes
F1 C5 1.365(4) ?
F2 C12 1.354(4) ?
O2 C1 1.246(4) ?
O3 C8 1.264(4) ?
O4 C8 1.229(4) ?
O5 C20 1.225(4) ?
O6 C26 1.224(4) ?
O7 H71 0.97(8) ?
O7 H72 0.92(8) ?
N1 C15 1.322(4) ?
N1 C19 1.332(4) ?
N2 C20 1.310(4) ?
N2 H2A 0.8600 ?
N2 H2B 0.8600 ?
N3 C25 1.332(4) ?
N3 C21 1.333(4) ?
N4 H4A 0.8600 ?
N4 H4B 0.8600 ?
C1 O1 1.266(4) ?
C1 C2 1.497(4) ?
C2 C3 1.384(4) ?
C2 C7 1.372(4) ?
C3 C4 1.371(6) ?
C3 H3 0.9300 ?
C4 H4 0.9300 ?
C5 C4 1.346(6) ?
C5 C6 1.359(6) ?
C6 H6 0.9300 ?
C7 C6 1.379(5) ?
C7 H7 0.9300 ?
C9 C14 1.377(5) ?
C9 C10 1.386(4) ?
C9 C8 1.494(4) ?
C10 H10 0.9300 ?
C11 C10 1.376(5) ?
C11 C12 1.364(6) ?
C11 H11 0.9300 ?
C12 C13 1.350(6) ?
C13 H13 0.9300 ?
C14 C13 1.384(5) ?
C14 H14 0.9300 ?
C15 C16 1.383(4) ?
C15 H15 0.9300 ?
C16 H16 0.9300 ?
C17 C16 1.365(4) ?
C17 C18 1.377(4) ?
C17 C20 1.514(4) ?
C18 H18 0.9300 ?
C19 C18 1.382(5) ?
C19 H19 0.9300 ?
C21 H21 0.9300 ?
C22 C21 1.372(4) ?
C22 H22 0.9300 ?
C23 C22 1.384(4) ?
C23 C24 1.387(4) ?
C23 C26 1.502(4) ?
C24 C25 1.371(5) ?
C24 H24 0.9300 ?
C25 H25 0.9300 ?
C26 N4 1.326(4) ?

loop_
_geom_hbond_atom_site_label_D
_geom_hbond_atom_site_label_H
_geom_hbond_atom_site_label_A
_geom_hbond_site_symmetry_A
_geom_hbond_distance_DH
_geom_hbond_distance_HA
_geom_hbond_distance_DA
_geom_hbond_angle_DHA
_geom_hbond_publ_flag
O7 H71 O1 . 0.97(7) 2.08(7) 2.910(8) 144(6) yes
O7 H72 O4 2_655 0.92(8) 1.81(8) 2.713(10) 167(8) yes
N2 H2A O5 2_556 0.86 2.07 2.905(4) 165 yes
N2 H2B O6 1_545 0.86 2.15 2.977(4) 161 yes
N4 H4A O2 2_565 0.86 2.14 2.961(4) 159 yes
N4 H4B O2 1_455 0.86 2.11 2.920(4) 157 yes

loop_
_geom_torsion_atom_site_label_1
_geom_torsion_atom_site_label_2
_geom_torsion_atom_site_label_3
_geom_torsion_atom_site_label_4
_geom_torsion
O1 Zn N1 C15 159.4(2)
O1 Zn N1 C19 -25.8(3)
O3 Zn N1 C15 5.4(3)
O3 Zn N1 C19 -179.9(3)
O4 Zn N1 C15 61.5(3)
O4 Zn N1 C19 -123.7(3)
N3 Zn N1 C15 -91.1(3)
N3 Zn N1 C19 83.6(3)
O1 Zn N3 C21 35.9(2)
O1 Zn N3 C25 -144.1(2)
O3 Zn N3 C21 -176.1(2)
O3 Zn N3 C25 3.9(2)
O4 Zn N3 C21 178.0(2)
O4 Zn N3 C25 -2.0(3)
N1 Zn N3 C21 -71.0(2)
N1 Zn N3 C25 109.0(2)
O3 Zn O1 C1 -38.7(3)
O4 Zn O1 C1 -81.6(2)
N1 Zn O1 C1 -174.32(19)
N3 Zn O1 C1 80.6(2)
O1 Zn O3 C8 -53.5(3)
N1 Zn O3 C8 81.8(2)
N3 Zn O3 C8 -176.5(2)
O4 Zn O3 C8 0.04(18)
O1 Zn O4 C8 150.46(19)
O3 Zn O4 C8 -0.04(19)
N1 Zn O4 C8 -106.3(2)
N3 Zn O4 C8 7.0(3)
Zn O3 C8 O4 -0.1(4)
Zn O3 C8 C9 -179.5(2)
Zn O4 C8 O3 0.1(3)
Zn O4 C8 C9 179.5(3)
C19 N1 C15 C16 -0.8(6)
Zn N1 C15 C16 174.4(3)
C15 N1 C19 C18 -0.5(6)
Zn N1 C19 C18 -175.2(3)
C25 N3 C21 C22 0.2(4)
Zn N3 C21 C22 -179.8(2)
C21 N3 C25 C24 -0.5(5)
Zn N3 C25 C24 179.5(3)
O2 C1 O1 Zn -2.1(3)
C2 C1 O1 Zn 179.6(2)
O2 C1 C2 C7 173.3(3)
O1 C1 C2 C7 -8.3(5)
O2 C1 C2 C3 -7.4(5)
O1 C1 C2 C3 171.0(3)
C3 C2 C7 C6 -0.9(6)
C1 C2 C7 C6 178.4(4)
C7 C2 C3 C4 0.5(6)
C1 C2 C3 C4 -178.8(4)
C6 C5 C4 C3 0.6(8)
F1 C5 C4 C3 179.0(4)
C2 C3 C4 C5 -0.3(7)
C4 C5 C6 C7 -1.0(7)
F1 C5 C6 C7 -179.4(4)
C2 C7 C6 C5 1.1(6)
C14 C9 C8 O4 -6.9(4)
C10 C9 C8 O4 172.9(3)
C14 C9 C8 O3 172.5(3)
C10 C9 C8 O3 -7.7(4)
C14 C9 C8 Zn 170.6(8)
C10 C9 C8 Zn -9.6(12)
C14 C9 C10 C11 0.3(5)
C8 C9 C10 C11 -179.5(3)
C10 C9 C14 C13 0.4(5)
C8 C9 C14 C13 -179.8(3)
C12 C11 C10 C9 -0.7(6)
C10 C11 C12 C13 0.4(7)
C10 C11 C12 F2 180.0(4)
F2 C12 C13 C14 -179.3(4)
C11 C12 C13 C14 0.3(7)
C9 C14 C13 C12 -0.7(6)
N1 C15 C16 C17 1.3(6)
C18 C17 C16 C15 -0.5(5)
C20 C17 C16 C15 -175.8(3)
C16 C17 C18 C19 -0.7(6)
C20 C17 C18 C19 174.2(4)
C16 C17 C20 O5 19.1(5)
C18 C17 C20 O5 -155.9(4)
C16 C17 C20 N2 -161.1(3)
C18 C17 C20 N2 23.9(5)
N1 C19 C18 C17 1.3(7)
C23 C22 C21 N3 0.6(5)
C24 C23 C22 C21 -0.9(4)
C26 C23 C22 C21 176.7(3)
C22 C23 C24 C25 0.6(5)
C26 C23 C24 C25 -177.2(3)
C23 C24 C25 N3 0.1(5)
C22 C23 C26 O6 -165.7(3)
C24 C23 C26 O6 11.9(4)
C22 C23 C26 N4 11.7(4)
C24 C23 C26 N4 -170.7(3)
